data_7208026
loop_
_publ_author_name
'Lin, Cheng-Huei'
'Hsu, Che-Wei'
'Liao, Jia-Ling'
'Cheng, Yi-Ming'
'Chi, Yun'
'Lin, Tsung-Yi'
'Chung, Min-Wen'
'Chou, Pi-Tai'
'Lee, Gene-Hsiang'
'Chang, Chih-Hao'
'Shih, Chin-Yao'
'Ho, Chi-Lung'

_publ_section_title
;
 Phosphorescent OLEDs assembled using Os(ii) phosphors and a bipolar host
 material consisting of both carbazole and dibenzophosphole oxide
;
_journal_issue 21
_journal_name_full 'Journal of Materials Chemistry'
_journal_page_first 10684
_journal_paper_doi 10.1039/c2jm16674g
_journal_volume 22
_journal_year 2012
_chemical_formula_sum 'C32 H30 F6 N6 Os P2'
_chemical_formula_weight 864.76
_chemical_name_systematic
;
?
;
_space_group_IT_number 14
_symmetry_cell_setting monoclinic
_symmetry_space_group_name_Hall '-P 2yn'
_symmetry_space_group_name_H-M 'P 1 21/n 1'
_atom_sites_solution_hydrogens geom
_atom_sites_solution_primary direct
_atom_sites_solution_secondary difmap
_audit_creation_method SHELXL-97
_cell_angle_alpha 90.00
_cell_angle_beta 94.1952(10)
_cell_angle_gamma 90.00
_cell_formula_units_Z 4
_cell_length_a 12.3979(2)
_cell_length_b 19.2597(4)
_cell_length_c 13.7144(3)
_cell_measurement_reflns_used 19709
_cell_measurement_temperature 150(2)
_cell_measurement_theta_max 27.50
_cell_measurement_theta_min 1.83
_cell_volume 3265.95(11)
_computing_cell_refinement DENZO-SMN
_computing_data_collection 'NONIUS COLLECT'
_computing_data_reduction DENZO-SMN
_computing_molecular_graphics 'Bruker SHELXTL'
_computing_publication_material 'Bruker SHELXTL'
_computing_structure_refinement 'SHELXL-97 (Sheldrick, 1997)'
_computing_structure_solution 'SHELXS-97 (Sheldrick, 1990)'
_diffrn_ambient_temperature 150(2)
_diffrn_measured_fraction_theta_full 0.994
_diffrn_measured_fraction_theta_max 0.994
_diffrn_measurement_device_type 'NONIUS KappaCCD'
_diffrn_measurement_method '\w scans'
_diffrn_radiation_monochromator graphite
_diffrn_radiation_source 'fine-focus sealed tube'
_diffrn_radiation_type MoK\a
_diffrn_radiation_wavelength 0.71073
_diffrn_reflns_av_R_equivalents 0.0412
_diffrn_reflns_av_sigmaI/netI 0.0502
_diffrn_reflns_limit_h_max 16
_diffrn_reflns_limit_h_min -16
_diffrn_reflns_limit_k_max 24
_diffrn_reflns_limit_k_min -24
_diffrn_reflns_limit_l_max 17
_diffrn_reflns_limit_l_min -17
_diffrn_reflns_number 19709
_diffrn_reflns_theta_full 27.50
_diffrn_reflns_theta_max 27.50
_diffrn_reflns_theta_min 1.83
_exptl_absorpt_coefficient_mu 4.070
_exptl_absorpt_correction_T_max 0.577
_exptl_absorpt_correction_T_min 0.443
_exptl_absorpt_correction_type multi-scan
_exptl_absorpt_process_details 'SORTAV, (Blessing. 1995)'
_exptl_crystal_colour orange
_exptl_crystal_density_diffrn 1.759
_exptl_crystal_density_method 'not measured'
_exptl_crystal_description block
_exptl_crystal_F_000 1696
_exptl_crystal_size_max 0.22
_exptl_crystal_size_mid 0.17
_exptl_crystal_size_min 0.13
_refine_diff_density_max 1.248
_refine_diff_density_min -1.296
_refine_diff_density_rms 0.143
_refine_ls_extinction_method none
_refine_ls_goodness_of_fit_ref 1.068
_refine_ls_hydrogen_treatment constr
_refine_ls_matrix_type full
_refine_ls_number_parameters 429
_refine_ls_number_reflns 7448
_refine_ls_number_restraints 5
_refine_ls_restrained_S_all 1.136
_refine_ls_R_factor_all 0.0646
_refine_ls_R_factor_gt 0.0430
_refine_ls_shift/su_max 0.009
_refine_ls_shift/su_mean 0.000
_refine_ls_structure_factor_coef Fsqd
_refine_ls_weighting_details 'calc w=1/[\s^2^(Fo^2^)+(0.0631P)^2^+3.6444P] where P=(Fo^2^+2Fc^2^)/3'
_refine_ls_weighting_scheme calc
_refine_ls_wR_factor_gt 0.1104
_refine_ls_wR_factor_ref 0.1173
_reflns_number_gt 5656
_reflns_number_total 7448
_reflns_threshold_expression >2sigma(I)
_cod_data_source_file c2jm16674g.txt
_cod_data_source_block 1
_cod_depositor_comments
;
The following automatic conversions were performed:

'_symmetry_cell_setting' value 'Monoclinic' changed to 'monoclinic'
according to /home/saulius/struct/CIF-dictionaries/cif_core.dic
dictionary named 'cif_core.dic' version 2.4.1 from 2010-06-29.

Automatic conversion script
Id: cif_fix_values 1715 2011-07-08 13:25:40Z adriana 
;
_cod_original_sg_symbol_H-M P2(1)/n
_cod_database_code 7208026

loop_
_symmetry_equiv_pos_as_xyz
'x, y, z'
'-x+1/2, y+1/2, -z+1/2'
'-x, -y, -z'
'x-1/2, -y-1/2, z-1/2'

loop_
_atom_site_label
_atom_site_type_symbol
_atom_site_fract_x
_atom_site_fract_y
_atom_site_fract_z
_atom_site_U_iso_or_equiv
_atom_site_adp_type
_atom_site_occupancy
_atom_site_symmetry_multiplicity
_atom_site_calc_flag
_atom_site_refinement_flags
_atom_site_disorder_assembly
_atom_site_disorder_group
Os Os 0.406140(17) 0.266115(12) 0.330952(16) 0.02992(10) Uani 1 1 d . . .
P1 P 0.44356(13) 0.29242(10) 0.48989(11) 0.0361(4) Uani 1 1 d . . .
P2 P 0.51357(12) 0.35693(8) 0.30370(11) 0.0322(3) Uani 1 1 d . A .
N1 N 0.2971(4) 0.1831(3) 0.3592(3) 0.0340(11) Uani 1 1 d . . .
N2 N 0.2589(4) 0.3166(3) 0.3279(4) 0.0409(13) Uani 1 1 d . . .
N3 N 0.2270(4) 0.3821(3) 0.3186(4) 0.0415(13) Uani 1 1 d . . .
N4 N 0.3773(4) 0.2358(3) 0.1803(4) 0.0318(11) Uani 1 1 d . . .
N5 N 0.5271(4) 0.1946(3) 0.3109(4) 0.0391(12) Uani 1 1 d . . .
N6 N 0.6136(4) 0.1728(3) 0.3676(4) 0.0390(12) Uani 1 1 d . . .
C1 C 0.3258(6) 0.1157(3) 0.3720(5) 0.0463(16) Uani 1 1 d . . .
H1 H 0.3996 0.1026 0.3710 0.056 Uiso 1 1 calc R . .
C2 C 0.2471(7) 0.0648(4) 0.3868(5) 0.057(2) Uani 1 1 d . . .
H2 H 0.2678 0.0177 0.3964 0.069 Uiso 1 1 calc R . .
C3 C 0.1399(7) 0.0835(4) 0.3872(5) 0.056(2) Uani 1 1 d . . .
H3 H 0.0862 0.0493 0.3959 0.068 Uiso 1 1 calc R . .
C4 C 0.1117(6) 0.1511(4) 0.3751(5) 0.0487(18) Uani 1 1 d . . .
H4 H 0.0383 0.1648 0.3766 0.058 Uiso 1 1 calc R . .
C5 C 0.1905(5) 0.1999(3) 0.3605(4) 0.0363(14) Uani 1 1 d . . .
C6 C 0.1704(5) 0.2744(3) 0.3443(5) 0.0407(15) Uani 1 1 d . . .
C7 C 0.0784(5) 0.3161(4) 0.3434(5) 0.0492(18) Uani 1 1 d . . .
H7 H 0.0060 0.3028 0.3526 0.059 Uiso 1 1 calc R . .
C8 C 0.1189(5) 0.3823(4) 0.3257(6) 0.0541(19) Uani 1 1 d . A .
C9 C 0.0561(6) 0.4484(4) 0.3120(8) 0.077(3) Uani 1 1 d D . .
C10 C 0.2975(5) 0.2617(4) 0.1176(5) 0.0445(16) Uani 1 1 d . . .
H10 H 0.2538 0.2985 0.1389 0.053 Uiso 1 1 calc R . .
C11 C 0.2777(6) 0.2361(4) 0.0226(5) 0.0518(19) Uani 1 1 d . . .
H11 H 0.2228 0.2555 -0.0210 0.062 Uiso 1 1 calc R . .
C12 C 0.3402(5) 0.1820(4) -0.0055(5) 0.0509(19) Uani 1 1 d . . .
H12 H 0.3266 0.1628 -0.0690 0.061 Uiso 1 1 calc R . .
C13 C 0.4220(5) 0.1549(4) 0.0559(5) 0.0426(15) Uani 1 1 d . . .
H13 H 0.4649 0.1174 0.0358 0.051 Uiso 1 1 calc R . .
C14 C 0.4403(4) 0.1840(3) 0.1485(4) 0.0326(13) Uani 1 1 d . . .
C15 C 0.5246(5) 0.1621(3) 0.2216(5) 0.0406(15) Uani 1 1 d . . .
C16 C 0.6101(5) 0.1149(4) 0.2218(5) 0.0473(17) Uani 1 1 d . . .
H16 H 0.6298 0.0849 0.1711 0.057 Uiso 1 1 calc R . .
C17 C 0.6597(5) 0.1235(4) 0.3169(6) 0.0511(18) Uani 1 1 d . A .
C18 C 0.7578(7) 0.0887(4) 0.3588(7) 0.065(2) Uani 1 1 d D . .
C19 C 0.5386(5) 0.3654(3) 0.5046(4) 0.0356(14) Uani 1 1 d . . .
C20 C 0.5799(5) 0.3909(4) 0.5948(5) 0.0474(17) Uani 1 1 d . . .
H20 H 0.5618 0.3688 0.6533 0.057 Uiso 1 1 calc R . .
C21 C 0.6473(5) 0.4487(4) 0.5996(5) 0.0513(18) Uani 1 1 d . . .
H21 H 0.6760 0.4658 0.6611 0.062 Uiso 1 1 calc R . .
C22 C 0.6720(6) 0.4807(4) 0.5147(6) 0.0529(19) Uani 1 1 d . . .
H22 H 0.7161 0.5211 0.5179 0.063 Uiso 1 1 calc R . .
C23 C 0.6338(5) 0.4552(4) 0.4249(5) 0.0473(16) Uani 1 1 d . . .
H23 H 0.6538 0.4772 0.3668 0.057 Uiso 1 1 calc R . .
C24 C 0.5658(5) 0.3974(3) 0.4187(5) 0.0370(14) Uani 1 1 d . . .
C25 C 0.4921(6) 0.2234(4) 0.5755(5) 0.0487(18) Uani 1 1 d . . .
H25A H 0.5169 0.1825 0.5395 0.058 Uiso 1 1 calc R . .
H25B H 0.5527 0.2404 0.6202 0.058 Uiso 1 1 calc R . .
C26 C 0.3957(6) 0.2050(5) 0.6317(6) 0.066(2) Uani 1 1 d . . .
H26A H 0.3418 0.1781 0.5903 0.079 Uiso 1 1 calc R . .
H26B H 0.4183 0.1772 0.6904 0.079 Uiso 1 1 calc R . .
C27 C 0.3502(7) 0.2728(4) 0.6598(6) 0.063(2) Uani 1 1 d . . .
H27A H 0.4009 0.2964 0.7080 0.076 Uiso 1 1 calc R . .
H27B H 0.2808 0.2656 0.6897 0.076 Uiso 1 1 calc R . .
C28 C 0.3319(5) 0.3180(4) 0.5649(5) 0.0511(18) Uani 1 1 d . . .
H28A H 0.3357 0.3681 0.5809 0.061 Uiso 1 1 calc R . .
H28B H 0.2608 0.3079 0.5303 0.061 Uiso 1 1 calc R . .
C29 C 0.4657(5) 0.4278(3) 0.2211(4) 0.0425(15) Uani 1 1 d . A .
H29A H 0.3860 0.4268 0.2097 0.051 Uiso 1 1 calc R . .
H29B H 0.4879 0.4735 0.2487 0.051 Uiso 1 1 calc R . .
C30 C 0.5199(6) 0.4139(4) 0.1251(5) 0.0500(17) Uani 1 1 d . . .
H30A H 0.4634 0.4027 0.0728 0.060 Uiso 0.574(9) 1 calc PR A 1
H30B H 0.5573 0.4566 0.1057 0.060 Uiso 0.574(9) 1 calc PR A 1
H30C H 0.5181 0.4563 0.0841 0.060 Uiso 0.426(9) 1 d PR A 2
H30D H 0.4816 0.3763 0.0876 0.060 Uiso 0.426(9) 1 d PR A 2
C31 C 0.5973(10) 0.3574(8) 0.1340(9) 0.042(3) Uani 0.574(9) 1 d P A 1
H31A H 0.6606 0.3696 0.0976 0.051 Uiso 0.574(9) 1 calc PR A 1
H31B H 0.5637 0.3153 0.1035 0.051 Uiso 0.574(9) 1 calc PR A 1
C31' C 0.6416(16) 0.3921(11) 0.1547(15) 0.058(5) Uani 0.426(9) 1 d P A 2
H31C H 0.6747 0.3702 0.0988 0.069 Uiso 0.426(9) 1 calc PR A 2
H31D H 0.6853 0.4330 0.1764 0.069 Uiso 0.426(9) 1 calc PR A 2
C32 C 0.6345(5) 0.3416(4) 0.2364(5) 0.0461(16) Uani 1 1 d . . .
H32A H 0.6945 0.3727 0.2598 0.055 Uiso 0.574(9) 1 calc PR A 1
H32B H 0.6590 0.2928 0.2432 0.055 Uiso 0.574(9) 1 calc PR A 1
H32C H 0.7000 0.3460 0.2818 0.055 Uiso 0.426(9) 1 d PR A 2
H32D H 0.6323 0.2937 0.2100 0.055 Uiso 0.426(9) 1 d PR A 2
F1 F -0.0447(4) 0.4380(3) 0.3207(5) 0.0911(17) Uani 1 1 d . A .
F2 F 0.1010(7) 0.5028(5) 0.3442(8) 0.077(3) Uiso 0.574(9) 1 d P A 1
F3 F 0.0441(7) 0.4679(5) 0.2131(7) 0.079(3) Uiso 0.574(9) 1 d PD A 1
F2' F 0.0659(9) 0.4778(6) 0.4071(8) 0.072(4) Uiso 0.426(9) 1 d PD A 2
F3' F 0.1017(10) 0.5006(7) 0.2778(11) 0.078(4) Uiso 0.426(9) 1 d P A 2
F4 F 0.8320(6) 0.1352(4) 0.3988(7) 0.067(3) Uiso 0.574(9) 1 d PD A 1
F5 F 0.7425(8) 0.0366(6) 0.4165(8) 0.089(3) Uiso 0.574(9) 1 d P A 1
F6 F 0.8173(6) 0.0644(4) 0.2868(5) 0.058(2) Uiso 0.574(9) 1 d P A 1
F4' F 0.8498(16) 0.1186(13) 0.3484(19) 0.165(9) Uiso 0.426(9) 1 d PD A 2
F5' F 0.7620(10) 0.0708(7) 0.4507(10) 0.074(4) Uiso 0.426(9) 1 d P A 2
F6' F 0.7690(14) 0.0280(9) 0.3094(13) 0.123(6) Uiso 0.426(9) 1 d PD A 2

loop_
_atom_site_aniso_label
_atom_site_aniso_U_11
_atom_site_aniso_U_22
_atom_site_aniso_U_33
_atom_site_aniso_U_23
_atom_site_aniso_U_13
_atom_site_aniso_U_12
Os 0.02836(14) 0.03123(15) 0.02995(14) 0.00218(10) 0.00072(9) 0.00054(10)
P1 0.0320(8) 0.0468(9) 0.0293(8) 0.0037(7) 0.0012(6) -0.0085(7)
P2 0.0308(8) 0.0342(8) 0.0320(8) 0.0060(7) 0.0051(6) 0.0009(6)
N1 0.042(3) 0.034(3) 0.026(2) 0.003(2) 0.003(2) -0.009(2)
N2 0.031(3) 0.041(3) 0.050(3) -0.008(3) -0.005(2) 0.002(2)
N3 0.031(3) 0.037(3) 0.058(4) 0.002(3) 0.006(2) 0.000(2)
N4 0.033(3) 0.035(3) 0.027(2) 0.000(2) -0.001(2) -0.002(2)
N5 0.033(3) 0.039(3) 0.044(3) 0.002(3) -0.003(2) 0.006(2)
N6 0.035(3) 0.043(3) 0.037(3) 0.000(2) -0.007(2) 0.009(2)
C1 0.064(4) 0.039(4) 0.036(4) 0.002(3) 0.005(3) 0.000(3)
C2 0.102(6) 0.030(4) 0.041(4) -0.006(3) 0.016(4) -0.010(4)
C3 0.079(6) 0.051(5) 0.041(4) -0.006(4) 0.020(4) -0.028(4)
C4 0.058(4) 0.058(5) 0.032(3) -0.007(3) 0.010(3) -0.022(4)
C5 0.037(3) 0.042(4) 0.030(3) -0.009(3) 0.004(2) -0.009(3)
C6 0.039(3) 0.044(4) 0.039(4) -0.004(3) 0.002(3) -0.006(3)
C7 0.033(3) 0.063(5) 0.053(4) 0.002(4) 0.010(3) -0.004(3)
C8 0.034(4) 0.054(5) 0.074(5) -0.003(4) 0.004(3) 0.006(3)
C9 0.038(4) 0.055(5) 0.135(9) -0.024(6) -0.009(5) 0.008(4)
C10 0.034(3) 0.054(4) 0.045(4) 0.013(3) -0.003(3) 0.002(3)
C11 0.041(4) 0.075(5) 0.038(4) 0.012(4) -0.007(3) 0.000(4)
C12 0.045(4) 0.077(6) 0.031(3) -0.012(3) 0.002(3) -0.014(4)
C13 0.045(4) 0.045(4) 0.037(3) -0.008(3) 0.002(3) 0.000(3)
C14 0.030(3) 0.035(3) 0.033(3) -0.007(3) 0.003(2) -0.001(2)
C15 0.042(3) 0.042(4) 0.039(3) -0.002(3) 0.006(3) -0.001(3)
C16 0.038(4) 0.047(4) 0.056(4) 0.001(3) 0.000(3) 0.005(3)
C17 0.043(4) 0.049(4) 0.061(5) -0.001(4) 0.000(3) 0.010(3)
C18 0.066(5) 0.060(5) 0.070(6) -0.003(4) 0.013(4) 0.023(4)
C19 0.029(3) 0.042(4) 0.035(3) 0.000(3) 0.002(2) -0.003(3)
C20 0.040(4) 0.063(5) 0.039(4) -0.006(3) 0.003(3) -0.009(3)
C21 0.039(4) 0.062(5) 0.053(4) -0.013(4) -0.002(3) -0.006(3)
C22 0.047(4) 0.038(4) 0.072(5) 0.005(4) -0.008(4) -0.017(3)
C23 0.048(4) 0.045(4) 0.049(4) 0.000(3) 0.002(3) -0.013(3)
C24 0.032(3) 0.040(4) 0.038(3) 0.004(3) 0.001(3) -0.001(3)
C25 0.048(4) 0.059(5) 0.038(4) 0.014(3) -0.003(3) -0.012(3)
C26 0.055(5) 0.085(6) 0.058(5) 0.015(5) 0.000(4) -0.005(5)
C27 0.070(5) 0.076(6) 0.047(4) 0.005(4) 0.031(4) -0.020(4)
C28 0.039(4) 0.073(5) 0.042(4) -0.009(4) 0.007(3) -0.012(3)
C29 0.054(4) 0.037(4) 0.038(4) 0.006(3) 0.010(3) 0.005(3)
C30 0.059(4) 0.052(4) 0.039(4) 0.007(3) 0.007(3) 0.010(4)
C31 0.043(7) 0.049(8) 0.035(6) 0.007(6) 0.015(5) 0.002(6)
C31' 0.064(12) 0.044(11) 0.068(13) 0.003(10) 0.022(10) -0.021(10)
C32 0.038(3) 0.054(4) 0.047(4) 0.007(3) 0.012(3) 0.006(3)
F1 0.051(3) 0.072(3) 0.151(5) 0.005(3) 0.019(3) 0.012(3)

loop_
_atom_type_symbol
_atom_type_description
_atom_type_scat_dispersion_real
_atom_type_scat_dispersion_imag
_atom_type_scat_source
C C 0.0033 0.0016 'International Tables Vol C Tables 4.2.6.8 and 6.1.1.4'
H H 0.0000 0.0000 'International Tables Vol C Tables 4.2.6.8 and 6.1.1.4'
N N 0.0061 0.0033 'International Tables Vol C Tables 4.2.6.8 and 6.1.1.4'
F F 0.0171 0.0103 'International Tables Vol C Tables 4.2.6.8 and 6.1.1.4'
P P 0.1023 0.0942 'International Tables Vol C Tables 4.2.6.8 and 6.1.1.4'
Os Os -1.2165 7.6030 'International Tables Vol C Tables 4.2.6.8 and 6.1.1.4'

loop_
_geom_angle_atom_site_label_1
_geom_angle_atom_site_label_2
_geom_angle_atom_site_label_3
_geom_angle
N2 Os N5 163.4(2)
N2 Os N1 77.7(2)
N5 Os N1 90.0(2)
N2 Os N4 91.3(2)
N5 Os N4 76.3(2)
N1 Os N4 84.74(18)
N2 Os P2 99.44(15)
N5 Os P2 92.97(15)
N1 Os P2 176.99(14)
N4 Os P2 96.35(14)
N2 Os P1 91.90(16)
N5 Os P1 100.27(15)
N1 Os P1 94.64(13)
N4 Os P1 176.49(14)
P2 Os P1 84.45(6)
C19 P1 C25 107.7(3)
C19 P1 C28 103.6(3)
C25 P1 C28 93.5(3)
C19 P1 Os 111.3(2)
C25 P1 Os 119.2(3)
C28 P1 Os 119.2(2)
C24 P2 C32 104.5(3)
C24 P2 C29 106.9(3)
C32 P2 C29 92.7(3)
C24 P2 Os 111.4(2)
C32 P2 Os 118.2(3)
C29 P2 Os 120.7(2)
C1 N1 C5 118.2(6)
C1 N1 Os 125.1(5)
C5 N1 Os 116.7(4)
N3 N2 C6 109.6(5)
N3 N2 Os 135.0(4)
C6 N2 Os 115.3(4)
N2 N3 C8 106.6(5)
C10 N4 C14 118.4(5)
C10 N4 Os 124.8(5)
C14 N4 Os 116.7(4)
N6 N5 C15 109.8(5)
N6 N5 Os 133.3(4)
C15 N5 Os 116.9(4)
C17 N6 N5 106.0(5)
N1 C1 C2 120.5(7)
C3 C2 C1 119.9(7)
C4 C3 C2 119.4(7)
C3 C4 C5 119.6(7)
N1 C5 C4 122.5(6)
N1 C5 C6 112.6(5)
C4 C5 C6 124.9(6)
C7 C6 N2 108.4(6)
C7 C6 C5 133.8(6)
N2 C6 C5 117.7(5)
C6 C7 C8 102.8(6)
N3 C8 C7 112.5(6)
N3 C8 C9 120.1(7)
C7 C8 C9 127.4(6)
F2 C9 F3' 42.6(7)
F2 C9 F1 120.7(8)
F3' C9 F1 128.9(9)
F2 C9 F3 97.5(9)
F3' C9 F3 56.4(8)
F1 C9 F3 95.5(7)
F2 C9 F2' 48.4(7)
F3' C9 F2' 90.8(9)
F1 C9 F2' 89.7(8)
F3 C9 F2' 141.1(9)
F2 C9 C8 116.9(8)
F3' C9 C8 118.8(9)
F1 C9 C8 111.0(7)
F3 C9 C8 111.5(8)
F2' C9 C8 102.4(8)
N4 C10 C11 122.0(7)
C12 C11 C10 117.8(6)
C11 C12 C13 121.6(6)
C12 C13 C14 118.1(6)
N4 C14 C13 122.0(5)
N4 C14 C15 113.1(5)
C13 C14 C15 124.9(6)
N5 C15 C16 109.1(6)
N5 C15 C14 116.7(5)
C16 C15 C14 134.2(6)
C15 C16 C17 101.8(6)
N6 C17 C16 113.1(6)
N6 C17 C18 119.8(7)
C16 C17 C18 126.9(7)
F4' C18 F5 125.4(14)
F4' C18 F5' 104.5(14)
F5 C18 F5' 37.4(7)
F4' C18 F6 62.8(12)
F5 C18 F6 106.8(8)
F5' C18 F6 128.8(9)
F4' C18 F6' 101.8(14)
F5 C18 F6' 70.5(9)
F5' C18 F6' 104.8(11)
F6 C18 F6' 42.5(8)
F4' C18 F4 35.1(12)
F5 C18 F4 112.6(9)
F5' C18 F4 78.9(9)
F6 C18 F4 97.6(8)
F6' C18 F4 132.1(11)
F4' C18 C17 117.6(13)
F5 C18 C17 115.9(8)
F5' C18 C17 118.2(8)
F6 C18 C17 110.5(7)
F6' C18 C17 108.0(10)
F4 C18 C17 111.7(7)
C20 C19 C24 119.9(6)
C20 C19 P1 124.0(5)
C24 C19 P1 116.0(5)
C21 C20 C19 120.4(7)
C22 C21 C20 119.4(7)
C21 C22 C23 121.0(6)
C22 C23 C24 120.3(6)
C19 C24 C23 119.0(6)
C19 C24 P2 116.5(5)
C23 C24 P2 124.4(5)
C26 C25 P1 105.1(5)
C27 C26 C25 104.8(7)
C26 C27 C28 108.0(6)
C27 C28 P1 104.1(5)
C30 C29 P2 104.8(4)
C31 C30 C29 112.6(7)
C31 C30 C31' 33.9(8)
C29 C30 C31' 107.0(9)
C30 C31 C32 113.2(9)
C32 C31' C30 104.9(11)
C31 C32 C31' 35.2(8)
C31 C32 P2 103.5(6)
C31' C32 P2 111.5(9)

loop_
_geom_bond_atom_site_label_1
_geom_bond_atom_site_label_2
_geom_bond_distance
Os N2 2.065(5)
Os N5 2.070(5)
Os N1 2.148(5)
Os N4 2.152(5)
Os P2 2.2462(16)
Os P1 2.2528(16)
P1 C19 1.835(6)
P1 C25 1.845(7)
P1 C28 1.851(7)
P2 C24 1.835(6)
P2 C32 1.842(6)
P2 C29 1.844(6)
N1 C1 1.353(8)
N1 C5 1.363(8)
N2 N3 1.327(7)
N2 C6 1.397(8)
N3 C8 1.350(8)
N4 C10 1.358(8)
N4 C14 1.358(7)
N5 N6 1.344(7)
N5 C15 1.374(8)
N6 C17 1.331(8)
C1 C2 1.408(10)
C2 C3 1.377(11)
C3 C4 1.355(11)
C4 C5 1.380(9)
C5 C6 1.470(9)
C6 C7 1.394(9)
C7 C8 1.398(10)
C8 C9 1.498(11)
C9 F2 1.252(12)
C9 F3' 1.261(15)
C9 F1 1.279(9)
C9 F3 1.404(11)
C9 F2' 1.419(12)
C10 C11 1.397(10)
C11 C12 1.370(10)
C12 C13 1.373(9)
C13 C14 1.391(8)
C14 C15 1.457(8)
C15 C16 1.396(9)
C16 C17 1.411(10)
C17 C18 1.469(10)
C18 F4' 1.295(16)
C18 F5 1.299(13)
C18 F5' 1.304(14)
C18 F6 1.358(11)
C18 F6' 1.363(14)
C18 F4 1.369(11)
C19 C20 1.392(8)
C19 C24 1.394(8)
C20 C21 1.390(10)
C21 C22 1.372(10)
C22 C23 1.377(10)
C23 C24 1.395(9)
C25 C26 1.511(10)
C26 C27 1.484(12)
C27 C28 1.568(11)
C29 C30 1.544(9)
C30 C31 1.449(14)
C30 C31' 1.59(2)
C31 C32 1.477(14)
C31' C32 1.49(2)
